data_7122842
loop_
_publ_author_name
'Gauld, Richard M.'
'Kennedy, Alan R.'
'McLellan, Ross'
'Barker, Jim'
'Reid, Jacqueline'
'Mulvey, Robert E.'

_publ_section_title
;
 Diverse outcomes of CO2 fixation using alkali metal amides including
 formation of a heterobimetallic lithium--sodium carbamato-anhydride via
 lithium--sodium bis-hexamethyldisilazide
;
_journal_name_full 'Chemical Communications'
_journal_paper_doi 10.1039/C8CC08308H
_journal_year 2019
_chemical_formula_moiety 'C98 H198 Li12 N14 O28'
_chemical_formula_sum 'C98 H198 Li12 N14 O28'
_chemical_formula_weight 2104.02
_chemical_properties_physical Air-sensitive,Moisture-sensitive,Oxygen-sensitive
_space_group_crystal_system triclinic
_space_group_IT_number 2
_space_group_name_Hall '-P 1'
_space_group_name_H-M_alt 'P -1'
_symmetry_Int_Tables_number 2
_symmetry_space_group_name_Hall '-P 1'
_symmetry_space_group_name_H-M 'P -1'
_atom_sites_solution_primary iterative
_audit_creation_date 2018-06-04
_audit_creation_method
;
Olex2 1.2
(compiled 2018.05.29 svn.r3508 for OlexSys, GUI svn.r5506)
;
_audit_update_record
;
2018-10-12 deposited with the CCDC.
2018-12-26 downloaded from the CCDC.
;
_cell_angle_alpha 110.729(4)
_cell_angle_beta 95.790(3)
_cell_angle_gamma 98.130(4)
_cell_formula_units_Z 1
_cell_length_a 14.8500(7)
_cell_length_b 15.5422(6)
_cell_length_c 17.5104(7)
_cell_measurement_reflns_used 10007
_cell_measurement_temperature 153(2)
_cell_measurement_theta_max 72.4360
_cell_measurement_theta_min 4.3790
_cell_volume 3691.8(3)
_computing_cell_refinement
;
CrysAlisPro, Agilent Technologies,
Version 1.171.37.35 (release 13-08-2014 CrysAlis171 .NET)
(compiled Aug 13 2014,18:06:01)
;
_computing_data_collection
;
CrysAlisPro, Agilent Technologies,
Version 1.171.37.35 (release 13-08-2014 CrysAlis171 .NET)
(compiled Aug 13 2014,18:06:01)
;
_computing_data_reduction
;
CrysAlisPro, Agilent Technologies,
Version 1.171.37.35 (release 13-08-2014 CrysAlis171 .NET)
(compiled Aug 13 2014,18:06:01)
;
_computing_molecular_graphics 'Olex2 (Dolomanov et al., 2009)'
_computing_publication_material 'Olex2 (Dolomanov et al., 2009)'
_computing_structure_refinement 'olex2.refine (Bourhis et al., 2015)'
_computing_structure_solution 'olex2.solve (Bourhis et al., 2015)'
_diffrn_ambient_environment N~2~
_diffrn_ambient_temperature 153(2)
_diffrn_detector 'CCD plate'
_diffrn_detector_area_resol_mean 16.0268
_diffrn_detector_type Sapphire3
_diffrn_measured_fraction_theta_full 0.9703
_diffrn_measured_fraction_theta_max 0.9703
_diffrn_measurement_details
;
#__ type_ start__ end____ width___ exp.time_
  1 omega  -30.00   70.00   1.0000    3.0000
omega____ theta____ kappa____ phi______ frames
    -        0.0000   77.0000   30.0000 100

#__ type_ start__ end____ width___ exp.time_
  2 omega  -69.00   21.00   1.0000    3.0000
omega____ theta____ kappa____ phi______ frames
    -        0.0000  -57.0000  -90.0000 90

#__ type_ start__ end____ width___ exp.time_
  3 omega   35.00  125.00   1.0000    6.2150
omega____ theta____ kappa____ phi______ frames
    -       56.0000   57.0000  120.0000 90

#__ type_ start__ end____ width___ exp.time_
  4 omega   -4.00   98.00   1.0000    6.2150
omega____ theta____ kappa____ phi______ frames
    -       56.0000  -99.0000   60.0000 102

#__ type_ start__ end____ width___ exp.time_
  5 omega  -17.00  100.00   1.0000    6.2150
omega____ theta____ kappa____ phi______ frames
    -       56.0000  -19.0000  -60.0000 117

#__ type_ start__ end____ width___ exp.time_
  6 omega  -13.00   77.00   1.0000    6.2150
omega____ theta____ kappa____ phi______ frames
    -       56.0000  -57.0000  150.0000 90

#__ type_ start__ end____ width___ exp.time_
  7 omega  -14.00   86.00   1.0000    6.2150
omega____ theta____ kappa____ phi______ frames
    -       56.0000  -77.0000  -90.0000 100

#__ type_ start__ end____ width___ exp.time_
  8 omega   39.00   94.00   1.0000    6.2150
omega____ theta____ kappa____ phi______ frames
    -      112.0000  -25.0000  -30.0000 55

#__ type_ start__ end____ width___ exp.time_
  9 omega   40.00  150.00   1.0000    6.2150
omega____ theta____ kappa____ phi______ frames
    -      112.0000  -91.0000    0.0000 110

#__ type_ start__ end____ width___ exp.time_
 10 omega   44.00  134.00   1.0000    6.2150
omega____ theta____ kappa____ phi______ frames
    -      112.0000  -63.0000  -90.0000 90

#__ type_ start__ end____ width___ exp.time_
 11 omega   86.00  178.00   1.0000    6.2150
omega____ theta____ kappa____ phi______ frames
    -      112.0000   37.0000   90.0000 92

#__ type_ start__ end____ width___ exp.time_
 12 omega   56.00  150.00   1.0000    6.2150
omega____ theta____ kappa____ phi______ frames
    -      112.0000  179.0000  -30.0000 94

#__ type_ start__ end____ width___ exp.time_
 13 omega   40.00  116.00   1.0000    6.2150
omega____ theta____ kappa____ phi______ frames
    -      112.0000 -111.0000 -180.0000 76

#__ type_ start__ end____ width___ exp.time_
 14 omega   39.00   94.00   1.0000    6.2150
omega____ theta____ kappa____ phi______ frames
    -      112.0000  -25.0000 -120.0000 55

#__ type_ start__ end____ width___ exp.time_
 15 omega  100.00  178.00   1.0000    6.2150
omega____ theta____ kappa____ phi______ frames
    -      112.0000  111.0000  -60.0000 78

#__ type_ start__ end____ width___ exp.time_
 16 omega   90.00  178.00   1.0000    6.2150
omega____ theta____ kappa____ phi______ frames
    -      112.0000   50.0000    0.0000 88

#__ type_ start__ end____ width___ exp.time_
 17 omega   42.00  105.00   1.0000    6.2150
omega____ theta____ kappa____ phi______ frames
    -      112.0000  -50.0000    0.0000 63

#__ type_ start__ end____ width___ exp.time_
 18 omega   40.00  116.00   1.0000    6.2150
omega____ theta____ kappa____ phi______ frames
    -      112.0000 -111.0000  -60.0000 76

#__ type_ start__ end____ width___ exp.time_
 19 omega   39.00   94.00   1.0000    6.2150
omega____ theta____ kappa____ phi______ frames
    -      112.0000  -25.0000 -180.0000 55

#__ type_ start__ end____ width___ exp.time_
 20 omega   90.00  178.00   1.0000    6.2150
omega____ theta____ kappa____ phi______ frames
    -      112.0000   63.0000  120.0000 88

#__ type_ start__ end____ width___ exp.time_
 21 omega  100.00  178.00   1.0000    6.2150
omega____ theta____ kappa____ phi______ frames
    -      112.0000  111.0000  -30.0000 78

#__ type_ start__ end____ width___ exp.time_
 22 omega  -16.00   40.00   1.0000    3.0000
omega____ theta____ kappa____ phi______ frames
    -        0.0000   86.0000 -108.0000 56

#__ type_ start__ end____ width___ exp.time_
 23 omega  -73.00   44.00   1.0000    3.0000
omega____ theta____ kappa____ phi______ frames
    -        0.0000  -19.0000  150.0000 117

#__ type_ start__ end____ width___ exp.time_
 24 omega   35.00  125.00   1.0000    6.2150
omega____ theta____ kappa____ phi______ frames
    -       56.0000   57.0000  -60.0000 90

#__ type_ start__ end____ width___ exp.time_
 25 omega   26.00  126.00   1.0000    6.2150
omega____ theta____ kappa____ phi______ frames
    -       56.0000   77.0000 -150.0000 100

#__ type_ start__ end____ width___ exp.time_
 26 omega   35.00  125.00   1.0000    6.2150
omega____ theta____ kappa____ phi______ frames
    -       56.0000   57.0000   30.0000 90
;
_diffrn_measurement_device 'four-circle diffractometer'
_diffrn_measurement_device_type 'OD Gemini S'
_diffrn_measurement_method '\w scans'
_diffrn_orient_matrix_UB_11 -0.0076117000
_diffrn_orient_matrix_UB_12 0.0203389000
_diffrn_orient_matrix_UB_13 -0.0801266000
_diffrn_orient_matrix_UB_21 0.0891462000
_diffrn_orient_matrix_UB_22 -0.0374668000
_diffrn_orient_matrix_UB_23 -0.0191443000
_diffrn_orient_matrix_UB_31 -0.0572433000
_diffrn_orient_matrix_UB_32 -0.0991824000
_diffrn_orient_matrix_UB_33 -0.0479987000
_diffrn_radiation_monochromator graphite
_diffrn_radiation_probe x-ray
_diffrn_radiation_type 'Cu K\a'
_diffrn_radiation_wavelength 1.54184
_diffrn_reflns_av_R_equivalents 0.0892
_diffrn_reflns_av_unetI/netI 0.0799
_diffrn_reflns_limit_h_max 14
_diffrn_reflns_limit_h_min -18
_diffrn_reflns_limit_k_max 18
_diffrn_reflns_limit_k_min -19
_diffrn_reflns_limit_l_max 21
_diffrn_reflns_limit_l_min -21
_diffrn_reflns_number 34191
_diffrn_reflns_theta_full 73.5199
_diffrn_reflns_theta_max 73.52
_diffrn_reflns_theta_min 5.77
_diffrn_source 'sealed tube'
_exptl_absorpt_coefficient_mu 0.540
_exptl_absorpt_correction_T_max 1.00000
_exptl_absorpt_correction_T_min 0.15873
_exptl_absorpt_correction_type multi-scan
_exptl_absorpt_process_details
;
CrysAlisPro, Agilent Technologies,
Version 1.171.37.35 (release 13-08-2014 CrysAlis171 .NET)
(compiled Aug 13 2014,18:06:01)
Empirical absorption correction using spherical harmonics,
 implemented in SCALE3 ABSPACK scaling algorithm.
;
_exptl_crystal_colour colourless
_exptl_crystal_colour_primary colourless
_exptl_crystal_density_diffrn 0.9463
_exptl_crystal_description plate
_exptl_crystal_F_000 1147.6347
_exptl_crystal_size_max 0.2
_exptl_crystal_size_mid 0.2
_exptl_crystal_size_min 0.02
_refine_diff_density_max 0.7380
_refine_diff_density_min -0.5573
_refine_diff_density_rms 0.0787
_refine_ls_d_res_high 0.8039
_refine_ls_d_res_low 7.6726
_refine_ls_goodness_of_fit_ref 0.9886
_refine_ls_hydrogen_treatment constr
_refine_ls_matrix_type full
_refine_ls_number_constraints 197
_refine_ls_number_parameters 761
_refine_ls_number_reflns 14449
_refine_ls_number_restraints 139
_refine_ls_restrained_S_all 0.9836
_refine_ls_R_factor_all 0.1200
_refine_ls_R_factor_gt 0.0957
_refine_ls_shift/su_max 0.1444
_refine_ls_shift/su_mean 0.0019
_refine_ls_structure_factor_coef Fsqd
_refine_ls_weighting_details 'w=1/[\s^2^(Fo^2^)+(0.1892P)^2^+0.7468P] where P=(Fo^2^+2Fc^2^)/3'
_refine_ls_weighting_scheme calc
_refine_ls_wR_factor_gt 0.2719
_refine_ls_wR_factor_ref 0.3103
_reflns_Friedel_coverage 0.0
_reflns_limit_h_max 18
_reflns_limit_h_min -18
_reflns_limit_k_max 17
_reflns_limit_k_min -19
_reflns_limit_l_max 21
_reflns_limit_l_min 0
_reflns_number_gt 9486
_reflns_number_total 14449
_reflns_threshold_expression I>=2u(I)
_cod_data_source_file c8cc08308h2.cif
_cod_data_source_block rmg2028
_cod_database_code 7122842
_reflns_odcompleteness_completeness 99.68
_reflns_odcompleteness_iscentric 1
_reflns_odcompleteness_theta 69.95
_olex2_refinement_description
;
PLATON SQUEEZE used to remove traces of disordered solvent.

Approx 102 electorn equivalents were removed from 818 cubic
A of cell volume.


1. Fixed Uiso
 At 1.2 times of:
  All C(H) groups
 At 1.5 times of:
  All C(H,H,H) groups, All O(H) groups
2. Restrained distances
 C3-C4 = C3-C5 = C3A-C4A = C3A-C5A = C30-C32 = C30-C33
 1.53 with sigma of 0.01
 C17-C18 = C17-C19 = C17A-C18A = C17A-C19A
 1.53 with sigma of 0.01
 C31-C34 = C31-C35 = C31A-C34A = C31A-C35A = C30A-C32A = C30A-C33A
 1.53 with sigma of 0.01
 C3-N1 = C3A-N1 = N5-C30 = N5-C31 = N5-C30A = N5-C31A = N3-C17
 1.47 with sigma of 0.01
 N3-C17A
 1.47 with sigma of 0.01
3. Rigid bond restraints
 N1, C3, C4, C5
 with sigma for 1-2 distances of 0.01 and sigma for 1-3 distances of 0.01
 N5, C30, C31, C32, C33, C34, C35
 with sigma for 1-2 distances of 0.01 and sigma for 1-3 distances of 0.01
4. Uiso/Uaniso restraints and constraints
N1 \\sim C3 \\sim C4 \\sim C5: within 1.7A with sigma of 0.02 and sigma for
terminal atoms of 0.02
N5 \\sim C30 \\sim C31 \\sim C32 \\sim C33 \\sim C34 \\sim C35: within 1.7A
with sigma of 0.02 and sigma for terminal atoms of 0.02
N3 \\sim C17 \\sim C18 \\sim C19: within 1.7A with sigma of 0.02 and sigma for
terminal atoms of 0.02
Uanis(N3) \\sim Ueq, Uanis(C17) \\sim Ueq, Uanis(C18) \\sim Ueq, Uanis(C19)
\\sim Ueq: with sigma of 0.1 and sigma for terminal atoms of 0.2
Uanis(C3) = Uanis(C3A)
Uanis(C4) = Uanis(C4A)
Uanis(C5) = Uanis(C5A)
Uanis(C17) = Uanis(C17A)
Uanis(C18) = Uanis(C18A)
Uanis(C19) = Uanis(C19A)
Uanis(C30) = Uanis(C30A)
Uanis(C31) = Uanis(C31A)
Uanis(C32) = Uanis(C32A)
Uanis(C33) = Uanis(C33A)
Uanis(C34) = Uanis(C34A)
Uanis(C35) = Uanis(C35A)
5. Others
 Sof(C3A)=Sof(H3A)=Sof(C4A)=Sof(H4Aa)=Sof(H4Ab)=Sof(H4Ac)=Sof(C5A)=Sof(H5Aa)=
 Sof(H5Ab)=Sof(H5Ac)=1-FVAR(1)
 Sof(C3)=Sof(H3)=Sof(C4)=Sof(H4a)=Sof(H4b)=Sof(H4c)=Sof(C5)=Sof(H5a)=Sof(H5b)=
 Sof(H5c)=FVAR(1)
 Sof(C31A)=Sof(H31A)=Sof(C30A)=Sof(H30A)=Sof(C32A)=Sof(H32d)=Sof(H32e)=
 Sof(H32f)=Sof(C33A)=Sof(H33d)=Sof(H33e)=Sof(H33f)=Sof(C34A)=Sof(H34d)=
 Sof(H34e)=Sof(H34f)=Sof(C35A)=Sof(H35d)=Sof(H35e)=Sof(H35f)=1-FVAR(2)
 Sof(C30)=Sof(H30)=Sof(C31)=Sof(H31)=Sof(C32)=Sof(H32a)=Sof(H32b)=Sof(H32c)=
 Sof(C33)=Sof(H33a)=Sof(H33b)=Sof(H33c)=Sof(C34)=Sof(H34a)=Sof(H34b)=Sof(H34c)=
 Sof(C35)=Sof(H35a)=Sof(H35b)=Sof(H35c)=FVAR(2)
 Sof(C17A)=Sof(H17A)=Sof(C19A)=Sof(H19d)=Sof(H19e)=Sof(H19f)=Sof(C18A)=
 Sof(H18d)=Sof(H18e)=Sof(H18f)=1-FVAR(3)
 Sof(C17)=Sof(H17)=Sof(C18)=Sof(H18a)=Sof(H18b)=Sof(H18c)=Sof(C19)=Sof(H19a)=
 Sof(H19b)=Sof(H19c)=FVAR(3)
6.a Ternary CH refined with riding coordinates:
 C2(H2), C3(H3), C9(H9), C10(H10), C16(H16), C17(H17), C23(H23), C24(H24),
 C30(H30), C31(H31), C37(H37), C38(H38), C44(H44), C45(H45), C3A(H3A),
 C31A(H31A), C30A(H30A), C17A(H17A)
6.b Idealised Me refined as rotating group:
 C4(H4a,H4b,H4c), C5(H5a,H5b,H5c), C6(H6a,H6b,H6c), C7(H7a,H7b,H7c), C11(H11a,
 H11b,H11c), C12(H12a,H12b,H12c), C13(H13a,H13b,H13c), C14(H14a,H14b,H14c),
 C18(H18a,H18b,H18c), C19(H19a,H19b,H19c), C20(H20a,H20b,H20c), C21(H21a,H21b,
 H21c), C25(H25a,H25b,H25c), C26(H26a,H26b,H26c), C27(H27a,H27b,H27c), C28(H28a,
 H28b,H28c), C32(H32a,H32b,H32c), C33(H33a,H33b,H33c), C34(H34a,H34b,H34c),
 C35(H35a,H35b,H35c), C39(H39a,H39b,H39c), C40(H40a,H40b,H40c), C41(H41a,H41b,
 H41c), C42(H42a,H42b,H42c), C46(H46a,H46b,H46c), C47(H47a,H47b,H47c), C48(H48a,
 H48b,H48c), C49(H49a,H49b,H49c), C4A(H4Aa,H4Ab,H4Ac), C5A(H5Aa,H5Ab,H5Ac),
 C32A(H32d,H32e,H32f), C33A(H33d,H33e,H33f), C34A(H34d,H34e,H34f), C35A(H35d,
 H35e,H35f), C19A(H19d,H19e,H19f), C18A(H18d,H18e,H18f)
6.c Idealised tetrahedral OH refined as rotating group:
 O4(H4)
;
_olex2_submission_special_instructions 'No special instructions were received'

loop_
_space_group_symop_id
_space_group_symop_operation_xyz
1 x,y,z
2 -x,-y,-z

loop_
_atom_site_label
_atom_site_type_symbol
_atom_site_fract_x
_atom_site_fract_y
_atom_site_fract_z
_atom_site_U_iso_or_equiv
_atom_site_adp_type
_atom_site_occupancy
_atom_site_refinement_flags_posn
_atom_site_refinement_flags_adp
_atom_site_disorder_group
Li1 Li 0.4821(3) 0.9459(3) 0.9100(2) 0.0403(9) Uani 1.000000 . . .
Li2 Li 0.5879(3) 0.9926(3) 0.7917(2) 0.0418(9) Uani 1.000000 . . .
Li3 Li 0.6223(3) 0.8492(3) 0.8287(3) 0.0469(10) Uani 1.000000 . . .
Li4 Li 0.4205(3) 0.8262(3) 0.7455(3) 0.0444(10) Uani 1.000000 . . .
Li5 Li 0.4589(4) 0.8187(4) 1.0711(3) 0.0575(13) Uani 1.000000 . . .
Li6 Li 0.6042(3) 0.8792(3) 1.0199(3) 0.0427(9) Uani 1.000000 . . .
O1 O 0.48121(13) 0.77599(14) 0.65028(12) 0.0532(5) Uani 1.000000 . . .
O2 O 0.60827(12) 0.87269(12) 0.72442(10) 0.0432(4) Uani 1.000000 . . .
O3 O 0.29614(13) 0.75906(13) 0.68699(11) 0.0493(5) Uani 1.000000 . . .
O4 O 0.32867(15) 0.68008(17) 0.56262(12) 0.0660(6) Uani 1.000000 . . .
H4 H 0.3817(7) 0.712(2) 0.5850(10) 0.0990(10) Uiso 1.000000 GR . .
O5 O 0.38574(18) 0.89827(17) 1.22518(17) 0.0777(8) Uani 1.000000 . . .
O6 O 0.37730(17) 0.7656(2) 1.11784(14) 0.0752(7) Uani 1.000000 . . .
O7 O 0.48039(12) 0.79455(12) 0.96371(10) 0.0423(4) Uani 1.000000 . . .
O8 O 0.48219(12) 0.81109(11) 0.84348(10) 0.0393(4) Uani 1.000000 . . .
O9 O 0.60061(15) 1.00574(14) 1.01312(15) 0.0617(6) Uani 1.000000 . . .
O10 O 0.6407(2) 0.98610(15) 0.89207(12) 0.0720(7) Uani 1.000000 . . .
O11 O 0.42318(12) 1.10674(12) 0.87218(10) 0.0418(4) Uani 1.000000 . . .
O12 O 0.44710(12) 0.96425(11) 0.80059(10) 0.0386(4) Uani 1.000000 . . .
O13 O 0.68997(18) 0.82600(17) 0.9640(2) 0.0896(10) Uani 1.000000 . . .
O14 O 0.71231(18) 0.77542(18) 0.83278(18) 0.0761(7) Uani 1.000000 . . .
N1 N 0.61065(19) 0.77995(19) 0.59237(15) 0.0598(7) Uani 1.000000 D U .
N2 N 0.18210(16) 0.66096(18) 0.58289(14) 0.0538(6) Uani 1.000000 . . .
N3 N 0.30940(19) 0.76243(16) 1.22458(15) 0.0549(6) Uani 1.000000 D U .
N4 N 0.45844(17) 0.66496(14) 0.84711(13) 0.0457(5) Uani 1.000000 . . .
N5 N 0.74181(15) 1.07366(17) 1.00432(15) 0.0538(6) Uani 1.000000 D U .
N6 N 0.37289(15) 1.04345(15) 0.73434(12) 0.0428(5) Uani 1.000000 . . .
N7 N 0.80088(17) 0.74093(18) 0.92597(15) 0.0529(6) Uani 1.000000 . . .
C1 C 0.56530(17) 0.81013(18) 0.65736(15) 0.0403(5) Uani 1.000000 . . .
C2 C 0.7054(3) 0.8182(3) 0.5953(3) 0.0762(11) Uani 1.000000 . . .
H2 H 0.7171(3) 0.7820(3) 0.5386(3) 0.0914(13) Uiso 1.000000 R . .
C3 C 0.5574(5) 0.7007(5) 0.5173(3) 0.090(2) Uani 0.684(9) D U 1
H3 H 0.4913(5) 0.6862(5) 0.5235(3) 0.107(2) Uiso 0.684(9) R . 1
C4 C 0.6043(7) 0.6143(5) 0.5058(6) 0.110(3) Uani 0.684(9) D U 1
H4a H 0.660(3) 0.622(2) 0.481(4) 0.166(4) Uiso 0.684(9) GR . 1
H4b H 0.621(4) 0.610(3) 0.5597(7) 0.166(4) Uiso 0.684(9) GR . 1
H4c H 0.5614(18) 0.5572(7) 0.469(3) 0.166(4) Uiso 0.684(9) GR . 1
C5 C 0.5652(8) 0.7202(8) 0.4377(4) 0.123(3) Uani 0.684(9) D U 1
H5a H 0.570(6) 0.7875(10) 0.4501(10) 0.185(5) Uiso 0.684(9) GR . 1
H5b H 0.620(3) 0.700(5) 0.416(3) 0.185(5) Uiso 0.684(9) GR . 1
H5c H 0.510(3) 0.686(4) 0.3964(17) 0.185(5) Uiso 0.684(9) GR . 1
C6 C 0.7728(3) 0.7942(4) 0.6494(3) 0.1059(16) Uani 1.000000 . . .
H6a H 0.777(2) 0.837(2) 0.7069(5) 0.159(2) Uiso 1.000000 GR . .
H6b H 0.7522(16) 0.7296(11) 0.645(2) 0.159(2) Uiso 1.000000 GR . .
H6c H 0.8333(7) 0.800(3) 0.6320(17) 0.159(2) Uiso 1.000000 GR . .
C7 C 0.7190(5) 0.9160(4) 0.5982(4) 0.126(2) Uani 1.000000 . . .
H7a H 0.6640(14) 0.9248(11) 0.568(3) 0.189(3) Uiso 1.000000 GR . .
H7b H 0.729(3) 0.9597(4) 0.6559(4) 0.189(3) Uiso 1.000000 GR . .
H7c H 0.773(2) 0.9278(12) 0.573(3) 0.189(3) Uiso 1.000000 GR . .
C8 C 0.27052(19) 0.7037(2) 0.61535(16) 0.0478(6) Uani 1.000000 . . .
C9 C 0.1115(2) 0.6834(3) 0.6365(2) 0.0655(9) Uani 1.000000 . . .
H9 H 0.1426(2) 0.7349(3) 0.6896(2) 0.0786(11) Uiso 1.000000 R . .
C10 C 0.1526(2) 0.5893(2) 0.49802(19) 0.0655(9) Uani 1.000000 . . .
H10 H 0.0846(2) 0.5679(2) 0.49247(19) 0.0786(11) Uiso 1.000000 R . .
C11 C 0.0727(3) 0.6012(3) 0.6575(3) 0.0820(12) Uani 1.000000 . . .
H11a H 0.041(2) 0.5497(9) 0.6068(4) 0.1229(17) Uiso 1.000000 GR . .
H11b H 0.1231(4) 0.5807(15) 0.6830(19) 0.1229(17) Uiso 1.000000 GR . .
H11c H 0.0294(17) 0.6197(7) 0.6962(16) 0.1229(17) Uiso 1.000000 GR . .
C12 C 0.0357(3) 0.7197(4) 0.5991(3) 0.1021(15) Uani 1.000000 . . .
H12a H 0.0634(3) 0.768(2) 0.580(2) 0.153(2) Uiso 1.000000 GR . .
H12b H -0.0028(16) 0.6679(7) 0.5519(15) 0.153(2) Uiso 1.000000 GR . .
H12c H -0.0023(17) 0.746(3) 0.6409(8) 0.153(2) Uiso 1.000000 GR . .
C13 C 0.1651(4) 0.6290(4) 0.4320(2) 0.1006(16) Uani 1.000000 . . .
H13a H 0.143(3) 0.6882(15) 0.4467(13) 0.151(2) Uiso 1.000000 GR . .
H13b H 0.2307(5) 0.640(3) 0.4276(18) 0.151(2) Uiso 1.000000 GR . .
H13c H 0.130(2) 0.5844(13) 0.3789(6) 0.151(2) Uiso 1.000000 GR . .
C14 C 0.1947(3) 0.5033(3) 0.4851(3) 0.0883(13) Uani 1.000000 . . .
H14a H 0.2611(5) 0.5193(6) 0.486(2) 0.1325(19) Uiso 1.000000 GR . .
H14b H 0.185(2) 0.4805(15) 0.5297(12) 0.1325(19) Uiso 1.000000 GR . .
H14c H 0.1659(17) 0.4543(9) 0.4317(10) 0.1325(19) Uiso 1.000000 GR . .
C15 C 0.3590(2) 0.8109(2) 1.18828(19) 0.0538(7) Uani 1.000000 . . .
C16 C 0.2837(3) 0.6605(2) 1.1895(3) 0.0752(10) Uani 1.000000 . . .
H16 H 0.2526(3) 0.6452(2) 1.2324(3) 0.0903(12) Uiso 1.000000 R . .
C17 C 0.2866(7) 0.8036(7) 1.3076(4) 0.077(2) Uani 0.616(11) D U 1
H17 H 0.3065(7) 0.8724(7) 1.3217(4) 0.092(3) Uiso 0.616(11) R . 1
C18 C 0.3460(8) 0.7859(8) 1.3733(5) 0.092(3) Uani 0.616(11) D U 1
H18a H 0.334(3) 0.7189(10) 1.363(2) 0.139(4) Uiso 0.616(11) GR . 1
H18b H 0.4111(8) 0.806(4) 1.371(3) 0.139(4) Uiso 0.616(11) GR . 1
H18c H 0.332(3) 0.822(3) 1.4279(6) 0.139(4) Uiso 0.616(11) GR . 1
C19 C 0.1839(6) 0.7932(7) 1.3093(6) 0.090(2) Uani 0.616(11) D U 1
H19a H 0.1535(8) 0.807(4) 1.264(2) 0.135(3) Uiso 0.616(11) GR . 1
H19b H 0.1587(10) 0.7289(13) 1.303(4) 0.135(3) Uiso 0.616(11) GR . 1
H19c H 0.1730(7) 0.837(3) 1.3621(17) 0.135(3) Uiso 0.616(11) GR . 1
C20 C 0.2114(3) 0.6237(3) 1.1156(3) 0.0923(13) Uani 1.000000 . . .
H20a H 0.1577(11) 0.653(2) 1.1285(7) 0.138(2) Uiso 1.000000 GR . .
H20b H 0.2352(9) 0.638(2) 1.0703(8) 0.138(2) Uiso 1.000000 GR . .
H20c H 0.1931(19) 0.5557(5) 1.0988(14) 0.138(2) Uiso 1.000000 GR . .
C21 C 0.3644(4) 0.6114(3) 1.1840(4) 0.1035(16) Uani 1.000000 . . .
H21a H 0.3989(16) 0.622(2) 1.1421(18) 0.155(2) Uiso 1.000000 GR . .
H21b H 0.4049(15) 0.636(2) 1.2378(7) 0.155(2) Uiso 1.000000 GR . .
H21c H 0.3422(4) 0.5441(5) 1.168(3) 0.155(2) Uiso 1.000000 GR . .
C22 C 0.47357(16) 0.75854(16) 0.88539(14) 0.0367(5) Uani 1.000000 . . .
C23 C 0.4541(3) 0.6001(2) 0.8914(2) 0.0609(8) Uani 1.000000 . . .
H23 H 0.4505(3) 0.5367(2) 0.8479(2) 0.0731(10) Uiso 1.000000 R . .
C24 C 0.4521(2) 0.6220(2) 0.75594(17) 0.0562(7) Uani 1.000000 . . .
H24 H 0.4548(2) 0.6744(2) 0.73522(17) 0.0674(9) Uiso 1.000000 R . .
C25 C 0.3667(3) 0.5933(3) 0.9287(2) 0.0773(11) Uani 1.000000 . . .
H25a H 0.3704(10) 0.6502(10) 0.9777(12) 0.1160(17) Uiso 1.000000 GR . .
H25b H 0.3134(4) 0.587(2) 0.8879(7) 0.1160(17) Uiso 1.000000 GR . .
H25c H 0.3599(12) 0.5386(13) 0.9446(18) 0.1160(17) Uiso 1.000000 GR . .
C26 C 0.5411(3) 0.6164(3) 0.9525(2) 0.0734(10) Uani 1.000000 . . .
H26a H 0.5954(3) 0.627(2) 0.9273(7) 0.1101(15) Uiso 1.000000 GR . .
H26b H 0.5419(11) 0.6711(13) 1.0026(8) 0.1101(15) Uiso 1.000000 GR . .
H26c H 0.5420(11) 0.5611(9) 0.9670(15) 0.1101(15) Uiso 1.000000 GR . .
C27 C 0.5336(3) 0.5766(3) 0.7318(2) 0.0761(11) Uani 1.000000 . . .
H27a H 0.5908(3) 0.6221(7) 0.7593(15) 0.1142(16) Uiso 1.000000 GR . .
H27b H 0.5322(12) 0.5227(13) 0.7487(17) 0.1142(16) Uiso 1.000000 GR . .
H27c H 0.5307(12) 0.5554(19) 0.6716(3) 0.1142(16) Uiso 1.000000 GR . .
C28 C 0.3596(3) 0.5566(2) 0.7154(2) 0.0709(10) Uani 1.000000 . . .
H28a H 0.3542(8) 0.5035(10) 0.7334(14) 0.1064(15) Uiso 1.000000 GR . .
H28b H 0.3096(3) 0.5907(6) 0.7316(14) 0.1064(15) Uiso 1.000000 GR . .
H28c H 0.3555(8) 0.5336(16) 0.6551(2) 0.1064(15) Uiso 1.000000 GR . .
C29 C 0.65845(16) 1.02115(16) 0.97002(15) 0.0362(5) Uani 1.000000 . . .
C30 C 0.8239(3) 1.0893(3) 0.9726(3) 0.0516(9) Uani 0.695(4) D U 1
H30 H 0.8723(3) 1.1304(3) 1.0207(3) 0.0619(11) Uiso 0.695(4) R . 1
C31 C 0.7491(3) 1.1228(3) 1.1000(2) 0.0537(10) Uani 0.695(4) D U 1
H31 H 0.6858(3) 1.1106(3) 1.1133(2) 0.0644(11) Uiso 0.695(4) R . 1
C32 C 0.8565(5) 0.9967(4) 0.9332(5) 0.0631(16) Uani 0.695(4) D U 1
H32a H 0.859(3) 0.9646(14) 0.9723(10) 0.095(2) Uiso 0.695(4) GR . 1
H32b H 0.8134(15) 0.9569(11) 0.8827(14) 0.095(2) Uiso 0.695(4) GR . 1
H32c H 0.9181(12) 1.0093(4) 0.919(2) 0.095(2) Uiso 0.695(4) GR . 1
C33 C 0.8124(4) 1.1413(5) 0.9144(4) 0.0645(14) Uani 0.695(4) D U 1
H33a H 0.764(2) 1.1034(14) 0.8671(14) 0.097(2) Uiso 0.695(4) GR . 1
H33b H 0.795(3) 1.2013(14) 0.9438(8) 0.097(2) Uiso 0.695(4) GR . 1
H33c H 0.8707(9) 1.153(3) 0.895(2) 0.097(2) Uiso 0.695(4) GR . 1
C34 C 0.8103(5) 1.0822(4) 1.1468(3) 0.0636(14) Uani 0.695(4) D U 1
H34a H 0.8738(7) 1.095(3) 1.137(2) 0.095(2) Uiso 0.695(4) GR . 1
H34b H 0.808(2) 1.111(2) 1.2061(4) 0.095(2) Uiso 0.695(4) GR . 1
H34c H 0.7886(17) 1.0144(6) 1.1277(18) 0.095(2) Uiso 0.695(4) GR . 1
C35 C 0.7784(5) 1.2283(3) 1.1276(6) 0.0631(15) Uani 0.695(4) D U 1
H35a H 0.777(3) 1.2578(4) 1.1870(8) 0.095(2) Uiso 0.695(4) GR . 1
H35b H 0.8411(11) 1.2432(4) 1.117(2) 0.095(2) Uiso 0.695(4) GR . 1
H35c H 0.7360(16) 1.2520(5) 1.0968(18) 0.095(2) Uiso 0.695(4) GR . 1
C36 C 0.41523(17) 1.03825(17) 0.80411(14) 0.0370(5) Uani 1.000000 . . .
C37 C 0.3355(2) 1.1263(2) 0.73494(18) 0.0535(7) Uani 1.000000 . . .
H37 H 0.3082(2) 1.1124(2) 0.67628(18) 0.0642(8) Uiso 1.000000 R . .
C38 C 0.3691(2) 0.9682(2) 0.65257(15) 0.0507(7) Uani 1.000000 . . .
H38 H 0.3942(2) 0.9163(2) 0.66300(15) 0.0608(8) Uiso 1.000000 R . .
C39 C 0.4310(3) 1.0024(3) 0.6009(2) 0.0726(10) Uani 1.000000 . . .
H39a H 0.4043(11) 1.0483(16) 0.5838(16) 0.1089(15) Uiso 1.000000 GR . .
H39b H 0.4923(7) 1.032(2) 0.6338(7) 0.1089(15) Uiso 1.000000 GR . .
H39c H 0.4363(17) 0.9492(4) 0.5517(10) 0.1089(15) Uiso 1.000000 GR . .
C40 C 0.2703(3) 0.9280(3) 0.6078(2) 0.0701(9) Uani 1.000000 . . .
H40a H 0.2331(5) 0.9084(19) 0.6440(7) 0.1052(14) Uiso 1.000000 GR . .
H40b H 0.2446(7) 0.9760(7) 0.5933(16) 0.1052(14) Uiso 1.000000 GR . .
H40c H 0.2696(3) 0.8739(13) 0.5573(10) 0.1052(14) Uiso 1.000000 GR . .
C41 C 0.2567(3) 1.1415(3) 0.7840(2) 0.0721(10) Uani 1.000000 . . .
H41a H 0.2094(10) 1.0842(8) 0.7633(13) 0.1081(14) Uiso 1.000000 GR . .
H41b H 0.2799(5) 1.157(2) 0.8426(4) 0.1081(14) Uiso 1.000000 GR . .
H41c H 0.2299(14) 1.1933(14) 0.7779(15) 0.1081(14) Uiso 1.000000 GR . .
C42 C 0.4103(3) 1.2145(2) 0.7600(2) 0.0676(9) Uani 1.000000 . . .
H42a H 0.4319(14) 1.2380(11) 0.8198(4) 0.1014(13) Uiso 1.000000 GR . .
H42b H 0.4622(8) 1.1991(5) 0.7306(13) 0.1014(13) Uiso 1.000000 GR . .
H42c H 0.3848(6) 1.2627(7) 0.7457(16) 0.1014(13) Uiso 1.000000 GR . .
C43 C 0.7301(2) 0.78333(19) 0.9080(2) 0.0553(8) Uani 1.000000 . . .
C44 C 0.8225(3) 0.7445(3) 1.0099(3) 0.0846(12) Uani 1.000000 . . .
H44 H 0.7749(3) 0.7770(3) 1.0386(3) 0.1015(14) Uiso 1.000000 R . .
C45 C 0.8586(3) 0.6986(3) 0.8663(3) 0.0743(10) Uani 1.000000 . . .
H45 H 0.9024(3) 0.6752(3) 0.8979(3) 0.0892(12) Uiso 1.000000 R . .
C46 C 0.8100(3) 0.6110(3) 0.7950(2) 0.0786(11) Uani 1.000000 . . .
H46a H 0.7764(18) 0.5677(10) 0.8163(2) 0.1179(16) Uiso 1.000000 GR . .
H46b H 0.7664(16) 0.6274(4) 0.7589(11) 0.1179(16) Uiso 1.000000 GR . .
H46c H 0.8554(4) 0.5810(12) 0.7634(12) 0.1179(16) Uiso 1.000000 GR . .
C47 C 0.9204(3) 0.7666(3) 0.8432(3) 0.0852(12) Uani 1.000000 . . .
H47a H 0.8847(6) 0.7851(18) 0.8033(16) 0.1278(18) Uiso 1.000000 GR . .
H47b H 0.9470(18) 0.8222(11) 0.8928(4) 0.1278(18) Uiso 1.000000 GR . .
H47c H 0.9700(13) 0.7373(9) 0.8182(19) 0.1278(18) Uiso 1.000000 GR . .
C48 C 0.8064(4) 0.6538(3) 1.0193(3) 0.0947(14) Uani 1.000000 . . .
H48a H 0.7422(7) 0.6224(12) 0.997(2) 0.142(2) Uiso 1.000000 GR . .
H48b H 0.8475(18) 0.6146(10) 0.9895(19) 0.142(2) Uiso 1.000000 GR . .
H48c H 0.819(3) 0.6636(4) 1.0781(3) 0.142(2) Uiso 1.000000 GR . .
C49 C 0.9108(3) 0.8079(4) 1.0565(3) 0.0981(14) Uani 1.000000 . . .
H49a H 0.9619(4) 0.7848(16) 1.0293(14) 0.147(2) Uiso 1.000000 GR . .
H49b H 0.9093(11) 0.8711(7) 1.058(2) 0.147(2) Uiso 1.000000 GR . .
H49c H 0.9195(14) 0.810(2) 1.1132(8) 0.147(2) Uiso 1.000000 GR . .
C3A C 0.5884(11) 0.7057(9) 0.5119(6) 0.090(2) Uani 0.316(9) D . 2
H3A H 0.6449(11) 0.7002(9) 0.4852(6) 0.107(2) Uiso 0.316(9) R . 2
C4A C 0.5537(18) 0.6151(11) 0.5226(13) 0.110(3) Uani 0.316(9) D . 2
H4Aa H 0.6061(19) 0.587(5) 0.534(9) 0.166(4) Uiso 0.316(9) GR . 2
H4Ab H 0.519(9) 0.6279(18) 0.569(6) 0.166(4) Uiso 0.316(9) GR . 2
H4Ac H 0.513(8) 0.572(4) 0.472(4) 0.166(4) Uiso 0.316(9) GR . 2
C5A C 0.5156(16) 0.7291(18) 0.4597(12) 0.123(3) Uani 0.316(9) D . 2
H5Aa H 0.466(6) 0.748(11) 0.491(4) 0.185(5) Uiso 0.316(9) GR . 2
H5Ab H 0.543(3) 0.781(8) 0.445(8) 0.185(5) Uiso 0.316(9) GR . 2
H5Ac H 0.490(8) 0.674(4) 0.409(5) 0.185(5) Uiso 0.316(9) GR . 2
C31A C 0.8015(7) 1.1173(6) 1.0784(5) 0.0537(10) Uani 0.305(4) D . 2
H31A H 0.8636(7) 1.1390(6) 1.0671(5) 0.0644(11) Uiso 0.305(4) R . 2
C30A C 0.7936(6) 1.0706(7) 0.9295(6) 0.0516(9) Uani 0.305(4) D . 2
H30A H 0.7455(6) 1.0433(7) 0.8788(6) 0.0619(11) Uiso 0.305(4) R . 2
C32A C 0.8679(11) 1.0111(12) 0.9132(14) 0.0631(16) Uani 0.305(4) D . 2
H32d H 0.895(4) 1.015(5) 0.865(4) 0.095(2) Uiso 0.305(4) GR . 2
H32e H 0.916(3) 1.034(4) 0.962(2) 0.095(2) Uiso 0.305(4) GR . 2
H32f H 0.8405(17) 0.9457(17) 0.902(6) 0.095(2) Uiso 0.305(4) GR . 2
C33A C 0.8363(13) 1.1684(10) 0.9344(11) 0.0645(14) Uani 0.305(4) D . 2
H33d H 0.888(4) 1.196(3) 0.980(4) 0.097(2) Uiso 0.305(4) GR . 2
H33e H 0.858(6) 1.1636(12) 0.882(2) 0.097(2) Uiso 0.305(4) GR . 2
H33f H 0.790(2) 1.208(2) 0.944(6) 0.097(2) Uiso 0.305(4) GR . 2
C34A C 0.8103(14) 1.0488(9) 1.1222(8) 0.0636(14) Uani 0.305(4) D . 2
H34d H 0.833(6) 0.995(3) 1.086(2) 0.095(2) Uiso 0.305(4) GR . 2
H34e H 0.854(5) 1.080(2) 1.174(3) 0.095(2) Uiso 0.305(4) GR . 2
H34f H 0.7500(19) 1.028(5) 1.134(5) 0.095(2) Uiso 0.305(4) GR . 2
C35A C 0.7598(14) 1.2028(10) 1.1214(16) 0.0631(15) Uani 0.305(4) D . 2
H35d H 0.761(6) 1.243(3) 1.089(4) 0.095(2) Uiso 0.305(4) GR . 2
H35e H 0.696(2) 1.1821(10) 1.126(5) 0.095(2) Uiso 0.305(4) GR . 2
H35f H 0.796(4) 1.238(4) 1.177(3) 0.095(2) Uiso 0.305(4) GR . 2
C17A C 0.2799(11) 0.8247(12) 1.2976(7) 0.077(2) Uani 0.384(11) D . 2
H17A H 0.3053(11) 0.8878(12) 1.2975(7) 0.092(3) Uiso 0.384(11) R . 2
C19A C 0.1782(10) 0.8256(13) 1.2919(10) 0.090(2) Uani 0.384(11) D . 2
H19d H 0.1641(15) 0.873(5) 1.271(6) 0.135(3) Uiso 0.384(11) GR . 2
H19e H 0.1435(11) 0.764(2) 1.254(5) 0.135(3) Uiso 0.384(11) GR . 2
H19f H 0.1608(16) 0.840(7) 1.3470(14) 0.135(3) Uiso 0.384(11) GR . 2
C18A C 0.3314(14) 0.8283(13) 1.3775(9) 0.092(3) Uani 0.384(11) D . 2
H18d H 0.3979(14) 0.841(8) 1.377(3) 0.139(4) Uiso 0.384(11) GR . 2
H18e H 0.315(6) 0.878(5) 1.4240(10) 0.139(4) Uiso 0.384(11) GR . 2
H18f H 0.314(6) 0.768(3) 1.383(3) 0.139(4) Uiso 0.384(11) GR . 2

loop_
_atom_site_aniso_label
_atom_site_aniso_U_11
_atom_site_aniso_U_22
_atom_site_aniso_U_33
_atom_site_aniso_U_12
_atom_site_aniso_U_13
_atom_site_aniso_U_23
Li1 0.034(2) 0.038(2) 0.039(2) -0.0015(16) 0.0026(15) 0.0059(17)
Li2 0.045(2) 0.039(2) 0.036(2) -0.0003(17) 0.0064(16) 0.0110(17)
Li3 0.054(3) 0.041(2) 0.042(2) 0.0077(19) 0.0009(18) 0.0130(19)
Li4 0.053(2) 0.035(2) 0.036(2) -0.0045(18) 0.0035(17) 0.0089(17)
Li5 0.059(3) 0.060(3) 0.046(2) -0.008(2) 0.013(2) 0.017(2)
Li6 0.050(2) 0.038(2) 0.039(2) 0.0107(18) 0.0142(17) 0.0094(17)
O1 0.0453(10) 0.0548(12) 0.0473(10) -0.0051(8) 0.0053(8) 0.0106(9)
O2 0.0463(10) 0.0368(9) 0.0391(9) 0.0018(7) 0.0050(7) 0.0083(7)
O3 0.0455(10) 0.0453(10) 0.0414(9) -0.0059(8) 0.0011(7) 0.0044(8)
O4 0.0490(12) 0.0751(15) 0.0461(11) -0.0114(10) 0.0048(9) -0.0009(10)
O5 0.0743(16) 0.0499(13) 0.1045(19) -0.0159(11) -0.0127(13) 0.0416(13)
O6 0.0689(15) 0.103(2) 0.0567(13) -0.0029(13) 0.0209(11) 0.0379(13)
O7 0.0434(9) 0.0407(9) 0.0356(8) -0.0036(7) 0.0071(7) 0.0098(7)
O8 0.0476(10) 0.0311(8) 0.0381(8) 0.0011(7) 0.0078(7) 0.0139(7)
O9 0.0696(13) 0.0379(10) 0.0943(16) 0.0193(9) 0.0525(12) 0.0310(11)
O10 0.116(2) 0.0420(11) 0.0413(11) -0.0107(12) -0.0196(11) 0.0141(9)
O11 0.0495(10) 0.0381(9) 0.0334(8) 0.0041(7) 0.0037(7) 0.0103(7)
O12 0.0437(9) 0.0329(8) 0.0364(8) 0.0041(7) 0.0058(7) 0.0111(7)
O13 0.0654(15) 0.0439(12) 0.148(3) 0.0137(11) 0.0553(16) 0.0107(14)
O14 0.0728(16) 0.0576(14) 0.0906(18) 0.0087(11) -0.0134(13) 0.0275(13)
N1 0.0626(16) 0.0629(16) 0.0471(13) 0.0147(12) 0.0207(11) 0.0081(11)
N2 0.0407(12) 0.0551(14) 0.0464(12) -0.0087(10) -0.0045(9) 0.0056(11)
N3 0.0768(17) 0.0388(12) 0.0507(13) 0.0000(11) 0.0227(12) 0.0194(10)
N4 0.0635(14) 0.0253(10) 0.0424(11) -0.0009(9) 0.0037(10) 0.0106(9)
N5 0.0364(11) 0.0484(13) 0.0680(15) -0.0083(9) -0.0047(10) 0.0213(11)
N6 0.0510(12) 0.0414(11) 0.0329(10) 0.0058(9) 0.0032(8) 0.0124(9)
N7 0.0489(13) 0.0526(14) 0.0569(14) 0.0204(11) 0.0122(10) 0.0150(11)
C1 0.0422(13) 0.0389(13) 0.0369(12) 0.0059(10) 0.0081(10) 0.0107(10)
C2 0.062(2) 0.104(3) 0.079(2) 0.0232(19) 0.0365(18) 0.045(2)
C3 0.075(5) 0.097(3) 0.058(2) 0.006(3) 0.031(2) -0.017(2)
C4 0.136(8) 0.070(3) 0.093(5) -0.002(4) 0.025(4) -0.001(3)
C5 0.129(8) 0.153(6) 0.059(4) 0.036(5) -0.017(4) 0.010(4)
C6 0.073(3) 0.130(5) 0.103(3) 0.020(3) -0.001(2) 0.034(3)
C7 0.119(4) 0.091(4) 0.169(6) -0.007(3) 0.033(4) 0.060(4)
C8 0.0442(14) 0.0460(15) 0.0442(14) -0.0034(11) 0.0029(11) 0.0118(12)
C9 0.0441(16) 0.066(2) 0.0633(18) -0.0011(14) 0.0031(13) 0.0029(15)
C10 0.0553(18) 0.065(2) 0.0497(16) -0.0138(15) -0.0077(13) 0.0040(14)
C11 0.063(2) 0.091(3) 0.081(2) -0.0101(19) 0.0141(18) 0.027(2)
C12 0.058(2) 0.103(4) 0.135(4) 0.019(2) 0.008(2) 0.033(3)
C13 0.102(3) 0.118(4) 0.058(2) -0.015(3) -0.018(2) 0.027(2)
C14 0.082(3) 0.061(2) 0.079(2) -0.0070(19) -0.0066(19) -0.0120(19)
C15 0.0559(16) 0.0506(16) 0.0563(16) -0.0064(13) 0.0016(13) 0.0299(14)
C16 0.089(3) 0.0404(17) 0.096(3) -0.0036(16) 0.018(2) 0.0298(18)
C17 0.114(4) 0.068(5) 0.057(3) 0.015(3) 0.038(2) 0.028(2)
C18 0.125(6) 0.096(7) 0.053(2) 0.008(5) 0.022(3) 0.026(4)
C19 0.114(4) 0.104(7) 0.085(5) 0.043(4) 0.054(4) 0.057(4)
C20 0.097(3) 0.056(2) 0.096(3) -0.013(2) 0.007(2) 0.008(2)
C21 0.100(3) 0.047(2) 0.160(5) 0.014(2) 0.013(3) 0.037(3)
C22 0.0359(12) 0.0325(12) 0.0341(11) -0.0031(9) 0.0058(9) 0.0071(9)
C23 0.082(2) 0.0394(15) 0.0569(17) -0.0027(14) 0.0078(15) 0.0194(13)
C24 0.078(2) 0.0370(14) 0.0393(14) 0.0001(13) 0.0016(13) 0.0031(11)
C25 0.098(3) 0.0531(19) 0.074(2) -0.0152(18) 0.016(2) 0.0267(17)
C26 0.097(3) 0.0511(19) 0.072(2) 0.0097(17) -0.0045(19) 0.0292(17)
C27 0.087(3) 0.058(2) 0.064(2) 0.0063(18) 0.0172(18) 0.0011(16)
C28 0.080(2) 0.0525(19) 0.0547(17) -0.0009(16) -0.0091(16) 0.0001(15)
C29 0.0392(12) 0.0263(11) 0.0396(12) -0.0006(9) 0.0040(9) 0.0115(9)
C30 0.0321(19) 0.054(2) 0.058(2) -0.0130(15) -0.0028(15) 0.0189(19)
C31 0.045(2) 0.054(2) 0.0448(18) -0.0130(17) -0.0065(15) 0.0099(15)
C32 0.062(3) 0.050(3) 0.073(5) 0.003(2) 0.027(2) 0.017(2)
C33 0.054(4) 0.073(4) 0.062(4) -0.008(2) -0.000(2) 0.030(3)
C34 0.075(3) 0.063(4) 0.046(3) 0.006(3) 0.002(3) 0.018(3)
C35 0.069(4) 0.044(3) 0.060(2) 0.001(3) 0.009(3) 0.005(3)
C36 0.0406(12) 0.0334(12) 0.0362(11) 0.0030(9) 0.0085(9) 0.0129(10)
C37 0.0656(18) 0.0495(16) 0.0482(15) 0.0156(13) 0.0041(13) 0.0212(13)
C38 0.0667(18) 0.0452(15) 0.0328(12) 0.0075(13) 0.0015(11) 0.0089(11)
C39 0.079(2) 0.085(3) 0.0435(16) 0.0025(19) 0.0134(15) 0.0166(16)
C40 0.074(2) 0.067(2) 0.0496(17) -0.0058(17) -0.0043(15) 0.0100(15)
C41 0.071(2) 0.080(3) 0.075(2) 0.0365(19) 0.0153(17) 0.032(2)
C42 0.085(2) 0.0476(17) 0.072(2) 0.0085(16) 0.0037(17) 0.0285(16)
C43 0.0426(14) 0.0320(13) 0.083(2) 0.0043(11) 0.0120(14) 0.0121(13)
C44 0.096(3) 0.077(3) 0.076(2) 0.006(2) -0.003(2) 0.032(2)
C45 0.070(2) 0.067(2) 0.084(2) 0.0255(17) 0.0325(19) 0.0163(19)
C46 0.094(3) 0.062(2) 0.069(2) 0.0247(19) 0.0217(19) 0.0063(18)
C47 0.073(2) 0.089(3) 0.094(3) 0.012(2) 0.037(2) 0.029(2)
C48 0.118(4) 0.090(3) 0.081(3) 0.012(3) 0.013(2) 0.042(2)
C49 0.087(3) 0.099(3) 0.083(3) 0.008(2) -0.015(2) 0.016(2)
C3A 0.075(5) 0.097(3) 0.058(2) 0.006(3) 0.031(2) -0.017(2)
C4A 0.136(8) 0.070(3) 0.093(5) -0.002(4) 0.025(4) -0.001(3)
C5A 0.129(8) 0.153(6) 0.059(4) 0.036(5) -0.017(4) 0.010(4)
C31A 0.045(2) 0.054(2) 0.0448(18) -0.0130(17) -0.0065(15) 0.0099(15)
C30A 0.0321(19) 0.054(2) 0.058(2) -0.0130(15) -0.0028(15) 0.0189(19)
C32A 0.062(3) 0.050(3) 0.073(5) 0.003(2) 0.027(2) 0.017(2)
C33A 0.054(4) 0.073(4) 0.062(4) -0.008(2) -0.000(2) 0.030(3)
C34A 0.075(3) 0.063(4) 0.046(3) 0.006(3) 0.002(3) 0.018(3)
C35A 0.069(4) 0.044(3) 0.060(2) 0.001(3) 0.009(3) 0.005(3)
C17A 0.114(4) 0.068(5) 0.057(3) 0.015(3) 0.038(2) 0.028(2)
C19A 0.114(4) 0.104(7) 0.085(5) 0.043(4) 0.054(4) 0.057(4)
C18A 0.125(6) 0.096(7) 0.053(2) 0.008(5) 0.022(3) 0.026(4)

loop_
_atom_type_symbol
_atom_type_scat_dispersion_real
_atom_type_scat_dispersion_imag
_atom_type_scat_Cromer_Mann_a1
_atom_type_scat_Cromer_Mann_a2
_atom_type_scat_Cromer_Mann_a3
_atom_type_scat_Cromer_Mann_a4
_atom_type_scat_Cromer_Mann_b1
_atom_type_scat_Cromer_Mann_b2
_atom_type_scat_Cromer_Mann_b3
_atom_type_scat_Cromer_Mann_b4
_atom_type_scat_Cromer_Mann_c
_atom_type_scat_source
_atom_type_scat_dispersion_source
H 0.00000 0.00000 0.49300 0.32291 0.14019 0.04081 10.51090 26.12570 3.14236 57.79970 0.0030380000826 'International Tables Volume C Table 6.1.1.4 (pp. 500-502)' 'Henke, Gullikson and Davis, At. Data and Nucl. Data Tables, 1993, 54, 2'
C 0.01920 0.00962 2.31000 1.02000 1.58860 0.86500 20.84390 10.20750 0.56870 51.65120 0.215599998832 'International Tables Volume C Table 6.1.1.4 (pp. 500-502)' 'Henke, Gullikson and Davis, At. Data and Nucl. Data Tables, 1993, 54, 2'
Li 0.00116 0.00033 1.12820 0.75080 0.61750 0.46530 3.95460 1.05240 85.39050 168.26100 0.0377000011504 'International Tables Volume C Table 6.1.1.4 (pp. 500-502)' 'Henke, Gullikson and Davis, At. Data and Nucl. Data Tables, 1993, 54, 2'
O 0.05239 0.03377 3.04850 2.28680 1.54630 0.86700 13.27710 5.70110 0.32390 32.90890 0.250800013542 'International Tables Volume C Table 6.1.1.4 (pp. 500-502)' 'Henke, Gullikson and Davis, At. Data and Nucl. Data Tables, 1993, 54, 2'
N 0.03256 0.01839 12.21260 3.13220 2.01250 1.16630 0.00570 9.89330 28.99750 0.58260 -11.5290002823 'International Tables Volume C Table 6.1.1.4 (pp. 500-502)' 'Henke, Gullikson and Davis, At. Data and Nucl. Data Tables, 1993, 54, 2'

loop_
_geom_angle_atom_site_label_1
_geom_angle_atom_site_label_2
_geom_angle_atom_site_label_3
_geom_angle
_geom_angle_site_symmetry_1
_geom_angle_site_symmetry_3
Li3 Li1 Li2 53.22(15) . .
Li4 Li1 Li2 66.14(15) . .
Li4 Li1 Li3 65.82(16) . .
Li6 Li1 Li2 109.70(17) . .
Li6 Li1 Li3 65.97(15) . .
Li6 Li1 Li4 118.1(2) . .
O8 Li1 Li2 87.05(17) . .
O8 Li1 Li3 47.16(13) . .
O8 Li1 Li4 44.79(14) . .
O8 Li1 Li6 74.03(16) . .
O9 Li1 Li2 93.42(16) . .
O9 Li1 Li2 141.6(2) 2_677 .
O9 Li1 Li3 80.28(16) . .
O9 Li1 Li3 163.4(2) 2_677 .
O9 Li1 Li4 146.1(2) . .
O9 Li1 Li4 123.1(2) 2_677 .
O9 Li1 Li6 41.42(12) . .
O9 Li1 Li6 97.88(19) 2_677 .
O9 Li1 O8 127.1(2) 2_677 .
O9 Li1 O8 111.0(2) . .
O10 Li1 Li2 39.81(12) . .
O10 Li1 Li3 42.17(12) . .
O10 Li1 Li4 95.31(17) . .
O10 Li1 Li6 72.23(14) . .
O10 Li1 O8 89.32(17) . .
O10 Li1 O9 55.91(11) . .
O10 Li1 O9 139.0(2) . 2_677
O12 Li1 Li2 45.67(13) . .
O12 Li1 Li3 85.52(16) . .
O12 Li1 Li4 45.07(13) . .
O12 Li1 Li6 151.4(2) . .
O12 Li1 O8 88.43(17) . .
O12 Li1 O9 110.7(2) . 2_677
O12 Li1 O9 134.9(2) . .
O12 Li1 O10 85.44(16) . .
Li3 Li2 Li1 63.08(16) . .
O2 Li2 Li1 101.61(19) . .
O2 Li2 Li3 48.61(15) . .
O5 Li2 Li1 130.7(2) 2_677 .
O5 Li2 Li3 156.9(3) 2_677 .
O5 Li2 O2 127.2(3) 2_677 .
O10 Li2 Li1 55.24(16) . .
O10 Li2 Li3 48.70(16) . .
O10 Li2 O2 94.4(2) . .
O10 Li2 O5 119.2(2) . 2_677
O12 Li2 Li1 44.38(12) . .
O12 Li2 Li3 92.68(19) . .
O12 Li2 O2 102.38(19) . .
O12 Li2 O5 109.8(3) . 2_677
O12 Li2 O10 99.6(2) . .
Li2 Li3 Li1 63.70(16) . .
O2 Li3 Li1 100.2(2) . .
O2 Li3 Li2 46.17(14) . .
O8 Li3 Li1 43.16(12) . .
O8 Li3 Li2 92.8(2) . .
O8 Li3 O2 103.0(2) . .
O10 Li3 Li1 55.31(16) . .
O10 Li3 Li2 45.82(14) . .
O10 Li3 O2 89.3(2) . .
O10 Li3 O8 98.5(2) . .
O14 Li3 Li1 147.3(3) . .
O14 Li3 Li2 143.8(3) . .
O14 Li3 O2 112.5(3) . .
O14 Li3 O8 122.9(3) . .
O14 Li3 O10 124.2(3) . .
O1 Li4 Li1 134.2(2) . .
O3 Li4 Li1 130.9(2) . .
O3 Li4 O1 94.95(19) . .
O8 Li4 Li1 45.92(13) . .
O8 Li4 O1 111.3(3) . .
O8 Li4 O3 124.1(2) . .
O12 Li4 Li1 47.55(13) . .
O12 Li4 O1 115.3(2) . .
O12 Li4 O3 120.6(3) . .
O12 Li4 O8 91.94(18) . .
O6 Li5 Li6 166.6(4) . .
O7 Li5 Li6 50.90(16) . .
O7 Li5 O6 134.8(3) . .
O11 Li5 Li6 47.30(15) 2_677 .
O11 Li5 O6 124.3(3) 2_677 .
O11 Li5 O7 98.1(2) 2_677 .
Li5 Li6 Li1 89.6(2) . .
O7 Li6 Li1 63.88(15) . .
O7 Li6 Li5 45.14(15) . .
O9 Li6 Li1 46.68(14) . .
O9 Li6 Li5 111.6(2) . .
O9 Li6 O7 108.0(2) . .
O11 Li6 Li1 119.0(2) 2_677 .
O11 Li6 Li5 47.18(15) 2_677 .
O11 Li6 O7 92.24(19) 2_677 .
O11 Li6 O9 104.4(2) 2_677 .
O13 Li6 Li1 109.3(2) . .
O13 Li6 Li5 135.2(3) . .
O13 Li6 O7 107.0(2) . .
O13 Li6 O9 110.7(2) . .
O13 Li6 O11 131.6(3) . 2_677
C1 O1 Li4 117.2(2) . .
Li3 O2 Li2 85.2(2) . .
C1 O2 Li2 133.4(2) . .
C1 O2 Li3 121.5(2) . .
C8 O3 Li4 130.2(2) . .
C8 O4 H4 109.5 . .
C15 O5 Li2 143.2(3) . 2_677
C15 O6 Li5 121.3(3) . .
Li6 O7 Li5 84.0(2) . .
C22 O7 Li5 162.4(2) . .
C22 O7 Li6 113.05(18) . .
Li3 O8 Li1 89.68(18) . .
Li4 O8 Li1 89.29(19) . .
Li4 O8 Li3 98.12(19) . .
C22 O8 Li1 113.23(19) . .
C22 O8 Li3 113.0(2) . .
C22 O8 Li4 140.71(19) . .
Li6 O9 Li1 91.91(19) . .
Li6 O9 Li1 102.04(19) . 2_677
C29 O9 Li1 148.3(2) . 2_677
C29 O9 Li1 95.6(2) . .
C29 O9 Li6 108.93(19) . .
Li2 O10 Li1 84.95(19) . .
Li3 O10 Li1 82.52(19) . .
Li3 O10 Li2 85.5(2) . .
C29 O10 Li1 85.7(2) . .
C29 O10 Li2 149.1(3) . .
C29 O10 Li3 122.3(2) . .
Li6 O11 Li5 85.5(2) 2_677 2_677
C36 O11 Li5 121.2(2) . 2_677
C36 O11 Li6 135.0(2) . 2_677
Li2 O12 Li1 89.95(17) . .
Li4 O12 Li1 87.38(18) . .
Li4 O12 Li2 100.12(19) . .
C36 O12 Li1 117.96(18) . .
C36 O12 Li2 106.44(18) . .
C36 O12 Li4 142.6(2) . .
C43 O13 Li6 162.8(3) . .
C43 O14 Li3 106.3(3) . .
C2 N1 C1 122.7(3) . .
C9 N2 C8 117.9(2) . .
C10 N2 C8 123.9(3) . .
C10 N2 C9 118.1(2) . .
C16 N3 C15 122.5(3) . .
C23 N4 C22 123.4(2) . .
C24 N4 C22 120.1(2) . .
C24 N4 C23 116.3(2) . .
C31 N5 C30 115.2(3) . .
C30A N5 C31A 110.6(6) . .
C37 N6 C36 121.9(2) . .
C38 N6 C36 120.8(2) . .
C38 N6 C37 117.1(2) . .
C44 N7 C43 118.4(3) . .
C45 N7 C43 123.0(3) . .
C45 N7 C44 118.4(3) . .
O2 C1 O1 121.0(2) . .
N1 C1 O1 119.9(2) . .
N1 C1 O2 119.1(2) . .
H2 C2 N1 102.69(19) . .
C6 C2 N1 114.8(4) . .
C6 C2 H2 102.7(3) . .
C7 C2 N1 112.8(4) . .
C7 C2 H2 102.7(3) . .
C7 C2 C6 118.4(5) . .
C4 C3 H3 111.0(5) . .
C5 C3 H3 111.0(5) . .
C5 C3 C4 104.3(8) . .
H4a C4 C3 109.5 . .
H4b C4 C3 109.5 . .
H4b C4 H4a 109.5 . .
H4c C4 C3 109.5 . .
H4c C4 H4a 109.5 . .
H4c C4 H4b 109.5 . .
H5a C5 C3 109.5 . .
H5b C5 C3 109.5 . .
H5b C5 H5a 109.5 . .
H5c C5 C3 109.5 . .
H5c C5 H5a 109.5 . .
H5c C5 H5b 109.5 . .
H6a C6 C2 109.5 . .
H6b C6 C2 109.5 . .
H6b C6 H6a 109.5 . .
H6c C6 C2 109.5 . .
H6c C6 H6a 109.5 . .
H6c C6 H6b 109.5 . .
H7a C7 C2 109.5 . .
H7b C7 C2 109.5 . .
H7b C7 H7a 109.5 . .
H7c C7 C2 109.5 . .
H7c C7 H7a 109.5 . .
H7c C7 H7b 109.5 . .
O4 C8 O3 122.1(2) . .
N2 C8 O3 124.2(3) . .
N2 C8 O4 113.7(2) . .
H9 C9 N2 107.25(15) . .
C11 C9 N2 111.5(3) . .
C11 C9 H9 107.3(2) . .
C12 C9 N2 111.8(3) . .
C12 C9 H9 107.3(2) . .
C12 C9 C11 111.5(3) . .
H10 C10 N2 106.00(16) . .
C13 C10 N2 112.7(3) . .
C13 C10 H10 106.0(2) . .
C14 C10 N2 112.5(3) . .
C14 C10 H10 106.0(2) . .
C14 C10 C13 112.9(4) . .
H11a C11 C9 109.5 . .
H11b C11 C9 109.5 . .
H11b C11 H11a 109.5 . .
H11c C11 C9 109.5 . .
H11c C11 H11a 109.5 . .
H11c C11 H11b 109.5 . .
H12a C12 C9 109.5 . .
H12b C12 C9 109.5 . .
H12b C12 H12a 109.5 . .
H12c C12 C9 109.5 . .
H12c C12 H12a 109.5 . .
H12c C12 H12b 109.5 . .
H13a C13 C10 109.5 . .
H13b C13 C10 109.5 . .
H13b C13 H13a 109.5 . .
H13c C13 C10 109.5 . .
H13c C13 H13a 109.5 . .
H13c C13 H13b 109.5 . .
H14a C14 C10 109.5 . .
H14b C14 C10 109.5 . .
H14b C14 H14a 109.5 . .
H14c C14 C10 109.5 . .
H14c C14 H14a 109.5 . .
H14c C14 H14b 109.5 . .
O6 C15 O5 123.2(3) . .
N3 C15 O5 119.5(3) . .
N3 C15 O6 117.3(3) . .
H16 C16 N3 103.66(18) . .
C20 C16 N3 113.9(3) . .
C20 C16 H16 103.7(2) . .
C21 C16 N3 114.0(3) . .
C21 C16 H16 103.7(3) . .
C21 C16 C20 115.9(4) . .
C18 C17 H17 103.0(5) . .
C19 C17 H17 103.0(5) . .
C19 C17 C18 117.7(7) . .
H18a C18 C17 109.5 . .
H18b C18 C17 109.5 . .
H18b C18 H18a 109.5 . .
H18c C18 C17 109.5 . .
H18c C18 H18a 109.5 . .
H18c C18 H18b 109.5 . .
H19a C19 C17 109.5 . .
H19b C19 C17 109.5 . .
H19b C19 H19a 109.5 . .
H19c C19 C17 109.5 . .
H19c C19 H19a 109.5 . .
H19c C19 H19b 109.5 . .
H20a C20 C16 109.5 . .
H20b C20 C16 109.5 . .
H20b C20 H20a 109.5 . .
H20c C20 C16 109.5 . .
H20c C20 H20a 109.5 . .
H20c C20 H20b 109.5 . .
H21a C21 C16 109.5 . .
H21b C21 C16 109.5 . .
H21b C21 H21a 109.5 . .
H21c C21 C16 109.5 . .
H21c C21 H21a 109.5 . .
H21c C21 H21b 109.5 . .
O8 C22 O7 120.3(2) . .
N4 C22 O7 119.5(2) . .
N4 C22 O8 120.2(2) . .
H23 C23 N4 105.37(15) . .
C25 C23 N4 113.2(3) . .
C25 C23 H23 105.37(18) . .
C26 C23 N4 113.6(3) . .
C26 C23 H23 105.4(2) . .
C26 C23 C25 113.0(3) . .
H24 C24 N4 106.57(15) . .
C27 C24 N4 111.8(3) . .
C27 C24 H24 106.6(2) . .
C28 C24 N4 111.5(3) . .
C28 C24 H24 106.6(2) . .
C28 C24 C27 113.3(3) . .
H25a C25 C23 109.5 . .
H25b C25 C23 109.5 . .
H25b C25 H25a 109.5 . .
H25c C25 C23 109.5 . .
H25c C25 H25a 109.5 . .
H25c C25 H25b 109.5 . .
H26a C26 C23 109.5 . .
H26b C26 C23 109.5 . .
H26b C26 H26a 109.5 . .
H26c C26 C23 109.5 . .
H26c C26 H26a 109.5 . .
H26c C26 H26b 109.5 . .
H27a C27 C24 109.5 . .
H27b C27 C24 109.5 . .
H27b C27 H27a 109.5 . .
H27c C27 C24 109.5 . .
H27c C27 H27a 109.5 . .
H27c C27 H27b 109.5 . .
H28a C28 C24 109.5 . .
H28b C28 C24 109.5 . .
H28b C28 H28a 109.5 . .
H28c C28 C24 109.5 . .
H28c C28 H28a 109.5 . .
H28c C28 H28b 109.5 . .
O10 C29 O9 121.2(2) . .
N5 C29 O9 121.6(2) . .
N5 C29 O10 117.2(2) . .
C32 C30 H30 107.3(3) . .
C33 C30 H30 107.3(3) . .
C33 C30 C32 113.2(5) . .
C34 C31 H31 107.0(3) . .
C35 C31 H31 107.0(3) . .
C35 C31 C34 112.1(5) . .
H32a C32 C30 109.5 . .
H32b C32 C30 109.5 . .
H32b C32 H32a 109.5 . .
H32c C32 C30 109.5 . .
H32c C32 H32a 109.5 . .
H32c C32 H32b 109.5 . .
H33a C33 C30 109.5 . .
H33b C33 C30 109.5 . .
H33b C33 H33a 109.5 . .
H33c C33 C30 109.5 . .
H33c C33 H33a 109.5 . .
H33c C33 H33b 109.5 . .
H34a C34 C31 109.5 . .
H34b C34 C31 109.5 . .
H34b C34 H34a 109.5 . .
H34c C34 C31 109.5 . .
H34c C34 H34a 109.5 . .
H34c C34 H34b 109.5 . .
H35a C35 C31 109.5 . .
H35b C35 C31 109.5 . .
H35b C35 H35a 109.5 . .
H35c C35 C31 109.5 . .
H35c C35 H35a 109.5 . .
H35c C35 H35b 109.5 . .
O12 C36 O11 121.0(2) . .
N6 C36 O11 119.2(2) . .
N6 C36 O12 119.8(2) . .
H37 C37 N6 105.94(14) . .
C41 C37 N6 112.4(3) . .
C41 C37 H37 105.94(18) . .
C42 C37 N6 112.9(3) . .
C42 C37 H37 105.94(18) . .
C42 C37 C41 113.0(3) . .
H38 C38 N6 107.17(14) . .
C39 C38 N6 110.7(2) . .
C39 C38 H38 107.2(2) . .
C40 C38 N6 111.6(3) . .
C40 C38 H38 107.2(2) . .
C40 C38 C39 112.7(3) . .
H39a C39 C38 109.5 . .
H39b C39 C38 109.5 . .
H39b C39 H39a 109.5 . .
H39c C39 C38 109.5 . .
H39c C39 H39a 109.5 . .
H39c C39 H39b 109.5 . .
H40a C40 C38 109.5 . .
H40b C40 C38 109.5 . .
H40b C40 H40a 109.5 . .
H40c C40 C38 109.5 . .
H40c C40 H40a 109.5 . .
H40c C40 H40b 109.5 . .
H41a C41 C37 109.5 . .
H41b C41 C37 109.5 . .
H41b C41 H41a 109.5 . .
H41c C41 C37 109.5 . .
H41c C41 H41a 109.5 . .
H41c C41 H41b 109.5 . .
H42a C42 C37 109.5 . .
H42b C42 C37 109.5 . .
H42b C42 H42a 109.5 . .
H42c C42 C37 109.5 . .
H42c C42 H42a 109.5 . .
H42c C42 H42b 109.5 . .
O14 C43 O13 125.0(3) . .
N7 C43 O13 119.4(3) . .
N7 C43 O14 115.6(3) . .
H44 C44 N7 103.4(2) . .
C48 C44 N7 115.4(4) . .
C48 C44 H44 103.4(3) . .
C49 C44 N7 113.7(4) . .
C49 C44 H44 103.4(3) . .
C49 C44 C48 115.2(4) . .
H45 C45 N7 103.4(2) . .
C46 C45 N7 114.7(3) . .
C46 C45 H45 103.4(2) . .
C47 C45 N7 114.5(3) . .
C47 C45 H45 103.4(3) . .
C47 C45 C46 115.1(4) . .
H46a C46 C45 109.5 . .
H46b C46 C45 109.5 . .
H46b C46 H46a 109.5 . .
H46c C46 C45 109.5 . .
H46c C46 H46a 109.5 . .
H46c C46 H46b 109.5 . .
H47a C47 C45 109.5 . .
H47b C47 C45 109.5 . .
H47b C47 H47a 109.5 . .
H47c C47 C45 109.5 . .
H47c C47 H47a 109.5 . .
H47c C47 H47b 109.5 . .
H48a C48 C44 109.5 . .
H48b C48 C44 109.5 . .
H48b C48 H48a 109.5 . .
H48c C48 C44 109.5 . .
H48c C48 H48a 109.5 . .
H48c C48 H48b 109.5 . .
H49a C49 C44 109.5 . .
H49b C49 C44 109.5 . .
H49b C49 H49a 109.5 . .
H49c C49 C44 109.5 . .
H49c C49 H49a 109.5 . .
H49c C49 H49b 109.5 . .
C4A C3A H3A 109.6(12) . .
C5A C3A H3A 109.6(12) . .
C5A C3A C4A 111(2) . .
H4Aa C4A C3A 109.5 . .
H4Ab C4A C3A 109.5 . .
H4Ab C4A H4Aa 109.5 . .
H4Ac C4A C3A 109.5 . .
H4Ac C4A H4Aa 109.5 . .
H4Ac C4A H4Ab 109.5 . .
H5Aa C5A C3A 109.5 . .
H5Ab C5A C3A 109.5 . .
H5Ab C5A H5Aa 109.5 . .
H5Ac C5A C3A 109.5 . .
H5Ac C5A H5Aa 109.5 . .
H5Ac C5A H5Ab 109.5 . .
C34A C31A H31A 108.9(9) . .
C35A C31A H31A 108.9(8) . .
C35A C31A C34A 117.4(14) . .
C32A C30A H30A 106.2(10) . .
C33A C30A H30A 106.2(8) . .
C33A C30A C32A 107.4(12) . .
H32d C32A C30A 109.5 . .
H32e C32A C30A 109.5 . .
H32e C32A H32d 109.5 . .
H32f C32A C30A 109.5 . .
H32f C32A H32d 109.5 . .
H32f C32A H32e 109.5 . .
H33d C33A C30A 109.5 . .
H33e C33A C30A 109.5 . .
H33e C33A H33d 109.5 . .
H33f C33A C30A 109.5 . .
H33f C33A H33d 109.5 . .
H33f C33A H33e 109.5 . .
H34d C34A C31A 109.5 . .
H34e C34A C31A 109.5 . .
H34e C34A H34d 109.5 . .
H34f C34A C31A 109.5 . .
H34f C34A H34d 109.5 . .
H34f C34A H34e 109.5 . .
H35d C35A C31A 109.5 . .
H35e C35A C31A 109.5 . .
H35e C35A H35d 109.5 . .
H35f C35A C31A 109.5 . .
H35f C35A H35d 109.5 . .
H35f C35A H35e 109.5 . .
C19A C17A H17A 101.8(9) . .
C18A C17A H17A 101.8(9) . .
C18A C17A C19A 118.1(12) . .
H19d C19A C17A 109.5 . .
H19e C19A C17A 109.5 . .
H19e C19A H19d 109.5 . .
H19f C19A C17A 109.5 . .
H19f C19A H19d 109.5 . .
H19f C19A H19e 109.5 . .
H18d C18A C17A 109.5 . .
H18e C18A C17A 109.5 . .
H18e C18A H18d 109.5 . .
H18f C18A C17A 109.5 . .
H18f C18A H18d 109.5 . .
H18f C18A H18e 109.5 . .

loop_
_geom_bond_atom_site_label_1
_geom_bond_atom_site_label_2
_geom_bond_distance
_geom_bond_site_symmetry_2
Li1 Li1 2.951(8) 2_677
Li1 Li2 2.946(6) .
Li1 Li3 2.930(6) .
Li1 Li4 2.790(6) .
Li1 Li6 3.051(6) .
Li1 O8 2.005(5) .
Li1 O9 2.221(5) .
Li1 O9 1.941(4) 2_677
Li1 O10 2.430(5) .
Li1 O12 2.061(5) .
Li2 Li3 2.632(7) .
Li2 O2 1.906(5) .
Li2 O5 1.818(5) 2_677
Li2 O10 1.894(5) .
Li2 O12 2.108(5) .
Li3 O2 1.982(5) .
Li3 O8 2.149(5) .
Li3 O10 1.984(5) .
Li3 O14 1.892(5) .
Li4 O1 1.944(5) .
Li4 O3 1.966(5) .
Li4 O8 1.966(5) .
Li4 O12 1.978(5) .
Li5 Li6 2.599(6) .
Li5 O6 1.793(5) .
Li5 O7 1.853(5) .
Li5 O11 1.912(5) 2_677
Li6 O7 2.028(5) .
Li6 O9 2.019(5) .
Li6 O11 1.916(4) 2_677
Li6 O13 1.800(5) .
O1 C1 1.261(3) .
O2 C1 1.263(3) .
O3 C8 1.227(3) .
O4 H4 0.8400 .
O4 C8 1.320(3) .
O5 C15 1.262(4) .
O6 C15 1.264(4) .
O7 C22 1.272(3) .
O8 C22 1.279(3) .
O9 C29 1.251(3) .
O10 C29 1.261(3) .
O11 C36 1.267(3) .
O12 C36 1.288(3) .
O13 C43 1.236(4) .
O14 C43 1.275(4) .
N1 C1 1.355(3) .
N1 C2 1.436(4) .
N1 C3 1.497(6) .
N1 C3A 1.440(9) .
N2 C8 1.351(3) .
N2 C9 1.475(4) .
N2 C10 1.483(4) .
N3 C15 1.339(4) .
N3 C16 1.458(4) .
N3 C17 1.463(6) .
N3 C17A 1.457(9) .
N4 C22 1.343(3) .
N4 C23 1.471(4) .
N4 C24 1.483(3) .
N5 C29 1.333(3) .
N5 C30 1.414(4) .
N5 C31 1.560(4) .
N5 C31A 1.380(7) .
N5 C30A 1.574(7) .
N6 C36 1.350(3) .
N6 C37 1.470(4) .
N6 C38 1.483(3) .
N7 C43 1.384(4) .
N7 C44 1.453(5) .
N7 C45 1.454(4) .
C2 H2 1.0000 .
C2 C6 1.484(6) .
C2 C7 1.486(7) .
C3 H3 1.0000 .
C3 C4 1.559(8) .
C3 C5 1.537(8) .
C4 H4a 0.9800 .
C4 H4b 0.9800 .
C4 H4c 0.9800 .
C5 H5a 0.9800 .
C5 H5b 0.9800 .
C5 H5c 0.9800 .
C6 H6a 0.9800 .
C6 H6b 0.9800 .
C6 H6c 0.9800 .
C7 H7a 0.9800 .
C7 H7b 0.9800 .
C7 H7c 0.9800 .
C9 H9 1.0000 .
C9 C11 1.504(5) .
C9 C12 1.518(6) .
C10 H10 1.0000 .
C10 C13 1.506(6) .
C10 C14 1.510(6) .
C11 H11a 0.9800 .
C11 H11b 0.9800 .
C11 H11c 0.9800 .
C12 H12a 0.9800 .
C12 H12b 0.9800 .
C12 H12c 0.9800 .
C13 H13a 0.9800 .
C13 H13b 0.9800 .
C13 H13c 0.9800 .
C14 H14a 0.9800 .
C14 H14b 0.9800 .
C14 H14c 0.9800 .
C16 H16 1.0000 .
C16 C20 1.476(6) .
C16 C21 1.502(6) .
C17 H17 1.0000 .
C17 C18 1.507(8) .
C17 C19 1.515(8) .
C18 H18a 0.9800 .
C18 H18b 0.9800 .
C18 H18c 0.9800 .
C19 H19a 0.9800 .
C19 H19b 0.9800 .
C19 H19c 0.9800 .
C20 H20a 0.9800 .
C20 H20b 0.9800 .
C20 H20c 0.9800 .
C21 H21a 0.9800 .
C21 H21b 0.9800 .
C21 H21c 0.9800 .
C23 H23 1.0000 .
C23 C25 1.518(5) .
C23 C26 1.522(5) .
C24 H24 1.0000 .
C24 C27 1.508(5) .
C24 C28 1.523(4) .
C25 H25a 0.9800 .
C25 H25b 0.9800 .
C25 H25c 0.9800 .
C26 H26a 0.9800 .
C26 H26b 0.9800 .
C26 H26c 0.9800 .
C27 H27a 0.9800 .
C27 H27b 0.9800 .
C27 H27c 0.9800 .
C28 H28a 0.9800 .
C28 H28b 0.9800 .
C28 H28c 0.9800 .
C30 H30 1.0000 .
C30 C32 1.531(6) .
C30 C33 1.520(6) .
C31 H31 1.0000 .
C31 C34 1.508(6) .
C31 C35 1.519(5) .
C32 H32a 0.9800 .
C32 H32b 0.9800 .
C32 H32c 0.9800 .
C33 H33a 0.9800 .
C33 H33b 0.9800 .
C33 H33c 0.9800 .
C34 H34a 0.9800 .
C34 H34b 0.9800 .
C34 H34c 0.9800 .
C35 H35a 0.9800 .
C35 H35b 0.9800 .
C35 H35c 0.9800 .
C37 H37 1.0000 .
C37 C41 1.517(5) .
C37 C42 1.533(5) .
C38 H38 1.0000 .
C38 C39 1.523(4) .
C38 C40 1.523(4) .
C39 H39a 0.9800 .
C39 H39b 0.9800 .
C39 H39c 0.9800 .
C40 H40a 0.9800 .
C40 H40b 0.9800 .
C40 H40c 0.9800 .
C41 H41a 0.9800 .
C41 H41b 0.9800 .
C41 H41c 0.9800 .
C42 H42a 0.9800 .
C42 H42b 0.9800 .
C42 H42c 0.9800 .
C44 H44 1.0000 .
C44 C48 1.466(6) .
C44 C49 1.485(6) .
C45 H45 1.0000 .
C45 C46 1.506(5) .
C45 C47 1.493(5) .
C46 H46a 0.9800 .
C46 H46b 0.9800 .
C46 H46c 0.9800 .
C47 H47a 0.9800 .
C47 H47b 0.9800 .
C47 H47c 0.9800 .
C48 H48a 0.9800 .
C48 H48b 0.9800 .
C48 H48c 0.9800 .
C49 H49a 0.9800 .
C49 H49b 0.9800 .
C49 H49c 0.9800 .
C3A H3A 1.0000 .
C3A C4A 1.512(9) .
C3A C5A 1.512(9) .
C4A H4Aa 0.9800 .
C4A H4Ab 0.9800 .
C4A H4Ac 0.9800 .
C5A H5Aa 0.9800 .
C5A H5Ab 0.9800 .
C5A H5Ac 0.9800 .
C31A H31A 1.0000 .
C31A C34A 1.527(9) .
C31A C35A 1.528(9) .
C30A H30A 1.0000 .
C30A C32A 1.522(9) .
C30A C33A 1.531(9) .
C32A H32d 0.9800 .
C32A H32e 0.9800 .
C32A H32f 0.9800 .
C33A H33d 0.9800 .
C33A H33e 0.9800 .
C33A H33f 0.9800 .
C34A H34d 0.9800 .
C34A H34e 0.9800 .
C34A H34f 0.9800 .
C35A H35d 0.9800 .
C35A H35e 0.9800 .
C35A H35f 0.9800 .
C17A H17A 1.0000 .
C17A C19A 1.506(9) .
C17A C18A 1.504(9) .
C19A H19d 0.9800 .
C19A H19e 0.9800 .
C19A H19f 0.9800 .
C18A H18d 0.9800 .
C18A H18e 0.9800 .
C18A H18f 0.9800 .

loop_
_restr_distance_atom_site_label_1
_restr_distance_atom_site_label_2
_restr_distance_site_symmetry_2
_restr_distance_target
_restr_distance_target_weight_param
_restr_distance_diff
N3 C17 1 1.4700 0.0100 0.0072
N3 C17A 1 1.4700 0.0100 0.0135
N5 C30 1 1.4700 0.0100 0.0557
N5 C31 1 1.4700 0.0100 -0.0905
N5 C31A 1 1.4700 0.0100 0.0899
N5 C30A 1 1.4700 0.0100 -0.1044
C3 N1 1 1.4700 0.0100 -0.0267
C3 C4 1 1.5300 0.0100 -0.0294
C3 C5 1 1.5300 0.0100 -0.0074
C17 C18 1 1.5300 0.0100 0.0230
C17 C19 1 1.5300 0.0100 0.0152
C30 C32 1 1.5300 0.0100 -0.0009
C30 C33 1 1.5300 0.0100 0.0101
C31 C34 1 1.5300 0.0100 0.0215
C31 C35 1 1.5300 0.0100 0.0109
C3A N1 1 1.4700 0.0100 0.0298
C3A C4A 1 1.5300 0.0100 0.0185
C3A C5A 1 1.5300 0.0100 0.0182
C31A C34A 1 1.5300 0.0100 0.0027
C31A C35A 1 1.5300 0.0100 0.0018
C30A C32A 1 1.5300 0.0100 0.0080
C30A C33A 1 1.5300 0.0100 -0.0008
C17A C19A 1 1.5300 0.0100 0.0240
C17A C18A 1 1.5300 0.0100 0.0259

loop_
_restr_u_iso_atom_site_label
_restr_u_iso_weight_param
N3 0.1000
C17 0.1000
C18 0.1000
C19 0.1000

loop_
_restr_u_rigid_atom_site_label_1
_restr_u_rigid_atom_site_label_2
_restr_u_rigid_target_weight_param
_restr_u_rigid_u_parallel
_restr_u_rigid_diff
N1 C3 0.0100 0.0540 -0.0001
N1 C4 0.0100 0.0586 -0.0117
N1 C5 0.0100 0.0533 -0.0044
N5 C30 0.0100 0.0466 0.0098
N5 C31 0.0100 0.0587 0.0235
N5 C32 0.0100 0.0603 0.0152
N5 C33 0.0100 0.0560 0.0055
N5 C34 0.0100 0.0547 0.0124
N5 C35 0.0100 0.0483 0.0164
C3 C4 0.0100 0.1208 -0.0009
C3 C5 0.0100 0.1122 -0.0063
C4 C5 0.0100 0.1435 0.0002
C30 C31 0.0100 0.0604 0.0027
C30 C32 0.0100 0.0633 0.0151
C30 C33 0.0100 0.0610 0.0007
C31 C34 0.0100 0.0652 0.0010
C31 C35 0.0100 0.0483 0.0058
C32 C33 0.0100 0.0746 -0.0090
C34 C35 0.0100 0.0676 0.0007

loop_
_restr_u_similar_atom_site_label_1
_restr_u_similar_atom_site_label_2
_restr_u_similar_weight_param
N1 C3 0.0200
N3 C17 0.0200
N5 C30 0.0200
N5 C31 0.0200
C3 C4 0.0200
C3 C5 0.0200
C17 C18 0.0200
C17 C19 0.0200
C30 C32 0.0200
C30 C33 0.0200
C31 C34 0.0200
C31 C35 0.0200
